data_7213404
loop_
_publ_author_name
'Kohmoto, Shigeo'
'Masu, Hyuma'
'Tatsuno, Chuya'
'Kishikawa, Keiki'
'Yamamoto, Makoto'
'Yamaguchi, Kentaro'

_publ_contact_author
;
    ENTER NAME
 ENTER ADDRESS
;
_publ_section_title
;
 Diastereoselective intramolecular [4&#x2005;+&#x2005;4]
 photocycloaddition reaction of
 N-(naphthylcarbonyl)anthracene-9-carboxamides: temperature effects and
 reversal of diastereoselectivity
;
_journal_issue 24
_journal_name_full 'Journal of the Chemical Society, Perkin Transactions 1'
_journal_page_first 4464
_journal_paper_doi 10.1039/b005142j
_journal_year 2000
_chemical_formula_moiety 'C34 H25 N O2 '
_chemical_formula_sum 'C34 H25 N O2'
_chemical_formula_weight 479.58
_space_group_IT_number 19
_symmetry_cell_setting orthorhombic
_symmetry_Int_Tables_number 19
_symmetry_space_group_name_Hall 'P 2ac 2ab'
_symmetry_space_group_name_H-M 'P 21 21 21'
_audit_creation_date 'Mon Sep  5 18:21:26 2000'
_audit_creation_method 'from TEXRAY.INF file'
_cell_angle_alpha 90
_cell_angle_beta 90
_cell_angle_gamma 90
_cell_formula_units_Z 4
_cell_length_a 13.294(2)
_cell_length_b 15.467(2)
_cell_length_c 12.047(1)
_cell_measurement_reflns_used 20
_cell_measurement_temperature 296.2
_cell_measurement_theta_max 21.0
_cell_measurement_theta_min 17.1
_cell_volume 2477.1(5)
_computing_cell_refinement 'Rigaku/AFC Diffractometer Control'
_computing_data_collection 'Rigaku/AFC Diffractometer Control'
_computing_data_reduction teXsan
_computing_publication_material teXsan
_computing_structure_refinement teXsan
_diffrn_ambient_temperature 296.2
_diffrn_measurement_device 'Rigaku AFC7S'
_diffrn_measurement_method \w-2\q
_diffrn_orient_matrix_UB_11 -0.06406
_diffrn_orient_matrix_UB_12 0.00555
_diffrn_orient_matrix_UB_13 -0.04292
_diffrn_orient_matrix_UB_21 0.02214
_diffrn_orient_matrix_UB_22 0.05784
_diffrn_orient_matrix_UB_23 -0.02790
_diffrn_orient_matrix_UB_31 0.03263
_diffrn_orient_matrix_UB_32 -0.02835
_diffrn_orient_matrix_UB_33 -0.06534
_diffrn_radiation_detector 'scintillation counter'
_diffrn_radiation_monochromator graphite
_diffrn_radiation_source 'Rigaku sealed tube'
_diffrn_radiation_type 'Cu K\a'
_diffrn_radiation_wavelength 1.5418
_diffrn_reflns_av_R_equivalents 0.00
_diffrn_reflns_av_sigmaI/netI 0.258
_diffrn_reflns_limit_h_max 16
_diffrn_reflns_limit_h_min 0
_diffrn_reflns_limit_k_max 18
_diffrn_reflns_limit_k_min 0
_diffrn_reflns_limit_l_max 14
_diffrn_reflns_limit_l_min 0
_diffrn_reflns_number 2584
_diffrn_reflns_reduction_process 'Lp corrections applied'
_diffrn_reflns_theta_max 69.12
_diffrn_reflns_theta_min 2.86
_diffrn_standards_decay_% 0.40
_diffrn_standards_interval_count 150
_diffrn_standards_number 3
_exptl_absorpt_coefficient_mu 0.623
_exptl_absorpt_correction_T_max 1.000
_exptl_absorpt_correction_T_min 0.941
_exptl_absorpt_correction_type '\y scans(North,Phillips & Mathews,1968)'
_exptl_crystal_colour colorless
_exptl_crystal_density_diffrn 1.286
_exptl_crystal_density_meas ?
_exptl_crystal_description prismatic
_exptl_crystal_F_000 1008.00
_exptl_crystal_size_max 0.300
_exptl_crystal_size_mid 0.200
_exptl_crystal_size_min 0.150
_refine_diff_density_max 0.24
_refine_diff_density_min -0.24
_refine_ls_extinction_coef 0.010(4)
_refine_ls_extinction_method 'Zachariasen(1967) type 2 Gaussian isotropic'
_refine_ls_goodness_of_fit_obs 1.102
_refine_ls_hydrogen_treatment noref
_refine_ls_matrix_type full
_refine_ls_number_constraints 0
_refine_ls_number_parameters 335
_refine_ls_number_reflns 1589
_refine_ls_number_restraints 0
_refine_ls_R_factor_obs 0.0887
_refine_ls_shift/esd_max 0.0435
_refine_ls_shift/esd_mean 0.0084
_refine_ls_structure_factor_coef F
_refine_ls_weighting_details 'w = 1/[\s^2^(Fo) + 0.00141|Fo|^2^]'
_refine_ls_weighting_scheme calc
_refine_ls_wR_factor_obs 0.0896
_reflns_number_observed 1589
_reflns_number_total 2584
_reflns_observed_criterion >0.7sigma(I)
_cod_data_source_file b005142jsup1.cif
_cod_data_source_block compound_2a
_cod_depositor_comments
;
The following automatic conversions were performed:

'_exptl_crystal_density_meas' value 'not measured' was changed to '?'
- the value is perceived as not measured.

Automatic conversion script
Id: cif_fix_values 3008 2015-01-20 13:52:24Z robertas 

The following automatic conversions were performed:

'_refine_ls_weighting_scheme' value 'w = 1/[\s^2^(Fo) +
0.00141|Fo|^2^]' was changed to 'calc'. New tag
'_refine_ls_weighting_details' was created. The value of the new tag
was set to 'w = 1/[\s^2^(Fo) + 0.00141|Fo|^2^]'.

Automatic conversion script
Id: cif_fix_values 3143 2015-03-26 13:38:13Z robertas 
;
_cod_original_cell_volume 2477.0(5)
_cod_original_sg_symbol_H-M 'P 21 21 21 '
_cod_original_formula_sum 'C34 H25 N O2 '
_cod_database_code 7213404

loop_
_symmetry_equiv_pos_as_xyz
'   +x,   +y,   +z'
'1/2-x,   -y,1/2+z'
'1/2+x,1/2-y,   -z'
'   -x,1/2+y,1/2-z'

loop_
_atom_site_aniso_label
_atom_site_aniso_U_11
_atom_site_aniso_U_22
_atom_site_aniso_U_33
_atom_site_aniso_U_12
_atom_site_aniso_U_13
_atom_site_aniso_U_23
O(1) 0.039(4) 0.071(5) 0.063(5) 0.007(4) -0.012(4) 0.013(4)
O(2) 0.036(3) 0.061(5) 0.042(4) -0.012(4) 0.002(3) 0.020(4)
N(1) 0.050(5) 0.048(5) 0.028(4) -0.006(4) -0.015(4) 0.002(4)
C(1) 0.042(6) 0.055(7) 0.063(7) 0.003(5) -0.016(6) -0.012(6)
C(2) 0.085(8) 0.044(6) 0.047(7) -0.018(6) 0.016(6) 0.022(5)
C(3) 0.035(6) 0.074(7) 0.045(6) 0.002(6) 0.006(5) 0.005(6)
C(4) 0.053(7) 0.076(8) 0.063(8) -0.017(7) 0.023(6) -0.009(7)
C(5) 0.11(1) 0.052(8) 0.080(10) -0.030(8) 0.017(8) 0.002(7)
C(6) 0.10(1) 0.072(9) 0.074(10) 0.019(9) 0.038(9) 0.012(8)
C(7) 0.068(9) 0.11(1) 0.072(10) 0.029(9) -0.002(8) -0.021(9)
C(8) 0.044(7) 0.12(1) 0.067(8) -0.010(7) -0.004(7) 0.000(9)
C(9) 0.036(5) 0.046(6) 0.046(6) 0.008(5) 0.002(5) 0.008(5)
C(10) 0.028(5) 0.051(6) 0.053(7) 0.004(5) 0.002(5) -0.013(5)
C(11) 0.031(4) 0.040(6) 0.041(5) -0.006(4) -0.003(4) -0.012(5)
C(12) 0.037(5) 0.044(6) 0.047(6) 0.001(5) -0.005(5) 0.008(5)
C(13) 0.059(7) 0.049(7) 0.059(8) 0.022(6) 0.008(6) 0.000(6)
C(14) 0.044(6) 0.064(8) 0.049(7) 0.013(6) 0.014(5) -0.016(6)
C(15) 0.039(5) 0.063(8) 0.051(7) 0.000(6) 0.002(5) 0.003(6)
C(16) 0.036(5) 0.035(6) 0.062(7) 0.004(5) 0.000(5) 0.000(5)
C(17) 0.040(6) 0.058(7) 0.041(6) -0.004(5) 0.024(5) 0.004(5)
C(18) 0.039(5) 0.029(5) 0.071(7) -0.006(5) 0.003(5) 0.006(6)
C(19) 0.038(5) 0.026(5) 0.042(6) -0.002(4) -0.007(5) -0.002(5)
C(20) 0.044(5) 0.029(5) 0.034(5) -0.019(5) 0.008(4) 0.005(4)
C(21) 0.028(5) 0.028(5) 0.054(6) 0.013(4) -0.005(5) -0.004(5)
C(22) 0.029(5) 0.041(6) 0.057(7) -0.008(5) 0.002(5) 0.001(5)
C(23) 0.048(6) 0.049(6) 0.047(7) -0.002(5) 0.002(5) -0.004(5)
C(24) 0.037(5) 0.046(6) 0.052(7) -0.010(5) -0.009(5) -0.010(5)
C(25) 0.063(7) 0.055(7) 0.051(7) -0.010(6) 0.001(6) -0.002(6)
C(26) 0.056(6) 0.048(7) 0.060(7) 0.004(6) 0.002(6) -0.005(6)
C(27) 0.036(5) 0.054(7) 0.051(7) 0.004(5) -0.004(5) 0.002(6)
C(28) 0.060(6) 0.033(5) 0.046(6) 0.011(5) 0.000(5) 0.003(5)
C(29) 0.030(5) 0.072(8) 0.030(5) 0.003(5) -0.006(4) 0.012(6)
C(30) 0.058(7) 0.047(7) 0.080(9) 0.018(6) 0.003(7) 0.021(6)
C(31) 0.056(7) 0.068(9) 0.068(8) 0.022(6) -0.015(6) -0.012(7)
C(32) 0.062(7) 0.054(7) 0.063(8) 0.005(6) 0.005(6) -0.031(7)
C(33) 0.038(5) 0.057(7) 0.060(7) 0.006(5) -0.001(5) 0.006(6)
C(34) 0.018(4) 0.055(6) 0.040(6) 0.006(4) -0.003(4) -0.021(5)

loop_
_atom_site_label
_atom_site_fract_x
_atom_site_fract_y
_atom_site_fract_z
_atom_site_U_iso_or_equiv
_atom_site_thermal_displace_type
_atom_site_calc_flag
_atom_site_occupancy
O1 0.8226(5) 0.0887(5) 0.7977(6) 0.058(2) Uani d 1.00
O2 1.1634(4) 0.0910(4) 0.8366(5) 0.046(2) Uani d 1.00
N1 0.9946(6) 0.0959(5) 0.7939(6) 0.042(2) Uani d 1.00
C1 0.9996(7) 0.1244(7) 0.6770(9) 0.053(3) Uani d 1.00
C2 1.0746(9) 0.1994(6) 0.6576(9) 0.059(3) Uani d 1.00
C3 1.0168(7) 0.0448(7) 0.6051(8) 0.051(3) Uani d 1.00
C4 0.9355(8) -0.0002(8) 0.565(1) 0.064(4) Uani d 1.00
C5 0.945(1) -0.0775(8) 0.507(1) 0.080(5) Uani d 1.00
C6 1.040(1) -0.1091(8) 0.485(1) 0.083(5) Uani d 1.00
C7 1.123(1) -0.065(1) 0.523(1) 0.083(5) Uani d 1.00
C8 1.1096(9) 0.0071(9) 0.583(1) 0.076(4) Uani d 1.00
C9 0.9020(7) 0.0770(6) 0.8422(8) 0.043(3) Uani d 1.00
C10 0.9201(7) 0.0372(7) 0.9563(9) 0.044(3) Uani d 1.00
C11 0.8657(6) 0.0878(6) 1.0455(8) 0.037(3) Uani d 1.00
C12 0.8351(7) 0.1725(6) 1.0381(9) 0.043(3) Uani d 1.00
C13 0.7881(7) 0.2123(7) 1.1235(10) 0.056(4) Uani d 1.00
C14 0.7793(7) 0.1669(8) 1.2260(9) 0.052(3) Uani d 1.00
C15 0.8124(7) 0.0884(8) 1.2391(9) 0.051(3) Uani d 1.00
C16 0.8571(7) 0.0437(6) 1.1463(9) 0.044(3) Uani d 1.00
C17 0.8977(7) -0.0469(7) 1.1582(8) 0.047(3) Uani d 1.00
C18 0.8673(7) -0.0951(6) 1.0525(9) 0.046(3) Uani d 1.00
C19 0.8760(7) -0.0548(6) 0.9581(8) 0.035(3) Uani d 1.00
C20 1.0767(7) 0.0775(6) 0.8594(8) 0.036(3) Uani d 1.00
C21 1.0399(7) 0.0366(6) 0.9711(8) 0.037(3) Uani d 1.00
C22 1.0732(6) 0.0838(6) 1.0723(9) 0.042(3) Uani d 1.00
C23 1.1060(8) 0.1740(6) 1.0690(9) 0.048(3) Uani d 1.00
C24 1.1281(7) 0.2140(6) 1.1674(8) 0.045(3) Uani d 1.00
C25 1.1139(8) 0.1729(7) 1.2698(9) 0.056(4) Uani d 1.00
C26 1.0816(8) 0.0904(7) 1.2706(9) 0.055(3) Uani d 1.00
C27 1.0599(7) 0.0473(7) 1.1718(9) 0.047(3) Uani d 1.00
C28 1.0181(8) -0.0460(6) 1.1742(8) 0.046(3) Uani d 1.00
C29 1.0693(7) -0.0992(7) 1.0810(7) 0.044(3) Uani d 1.00
C30 1.0990(8) -0.1794(7) 1.099(1) 0.062(4) Uani d 1.00
C31 1.1418(9) -0.2274(7) 1.007(1) 0.064(4) Uani d 1.00
C32 1.1557(8) -0.1881(7) 0.907(1) 0.059(4) Uani d 1.00
C33 1.1238(7) -0.1008(7) 0.8931(9) 0.052(3) Uani d 1.00
C34 1.0822(6) -0.0549(6) 0.9779(8) 0.038(3) Uani d 1.00
H1 0.9299 0.1444 0.6497 0.0423 Uiso calc 1.00
H2 1.0558 0.2460 0.7117 0.0790 Uiso calc 1.00
H3 1.1448 0.1791 0.6634 0.0556 Uiso calc 1.00
H4 1.0796 0.2244 0.5763 0.1087 Uiso calc 1.00
H5 0.8800 0.0168 0.5819 0.0503 Uiso calc 1.00
H6 0.8792 -0.1249 0.4662 0.0774 Uiso calc 1.00
H7 1.0345 -0.1432 0.4257 0.1318 Uiso calc 1.00
H8 1.1865 -0.0853 0.5120 0.1324 Uiso calc 1.00
H9 1.1654 0.0420 0.6262 0.0970 Uiso calc 1.00
H10 0.8380 0.2024 0.9902 0.0605 Uiso calc 1.00
H11 0.7633 0.2633 1.1205 0.0294 Uiso calc 1.00
H12 0.7493 0.1935 1.2914 0.0983 Uiso calc 1.00
H13 0.8172 0.0500 1.3104 0.1040 Uiso calc 1.00
H14 0.8674 -0.0692 1.2049 0.0121 Uiso calc 1.00
H15 0.8299 -0.1419 1.0683 0.0384 Uiso calc 1.00
H16 0.8542 -0.0720 0.8856 0.0212 Uiso calc 1.00
H17 1.1145 0.2001 1.0024 0.0411 Uiso calc 1.00
H18 1.1523 0.2763 1.1639 0.0497 Uiso calc 1.00
H19 1.1421 0.2011 1.3463 0.0887 Uiso calc 1.00
H20 1.0737 0.0566 1.3614 0.0621 Uiso calc 1.00
H21 1.0325 -0.0640 1.2600 0.0437 Uiso calc 1.00
H22 1.1010 -0.2117 1.1707 0.0430 Uiso calc 1.00
H23 1.1742 -0.2842 1.0392 0.0473 Uiso calc 1.00
H24 1.1670 -0.2196 0.8390 0.0486 Uiso calc 1.00
H25 1.1276 -0.0800 0.8239 0.0385 Uiso calc 1.00

loop_
_atom_type_symbol
_atom_type_oxidation_number
_atom_type_number_in_cell
_atom_type_scat_dispersion_real
_atom_type_scat_dispersion_imag
_atom_type_scat_source
C 0 136 0.018 0.009
;International Tables for Crystallography
(1992, Vol. C, Tables 4.2.6.8 and 6.1.1.1)
;
H 0 100 0.000 0.000
;International Tables for Crystallography
(1992, Vol. C, Table 6.1.1.2)
;
N 0 4 0.031 0.018
;International Tables for Crystallography
(1992, Vol. C, Tables 4.2.6.8 and 6.1.1.1)
;
O 0 8 0.049 0.032
;International Tables for Crystallography
(1992, Vol. C, Tables 4.2.6.8 and 6.1.1.1)
;

loop_
_geom_angle_atom_site_label_1
_geom_angle_atom_site_label_2
_geom_angle_atom_site_label_3
_geom_angle
_geom_angle_site_symmetry_1
_geom_angle_site_symmetry_2
_geom_angle_site_symmetry_3
_geom_angle_publ_flag
C(1) N(1) C(9) 120.0(8) 1_555 1_555 1_555 yes
C(1) N(1) C(20) 125.0(8) 1_555 1_555 1_555 yes
C(9) N(1) C(20) 114.7(7) 1_555 1_555 1_555 yes
N(1) C(1) C(2) 113.3(8) 1_555 1_555 1_555 yes
N(1) C(1) C(3) 108.0(8) 1_555 1_555 1_555 yes
N(1) C(1) H(1) 110.7(9) 1_555 1_555 1_555 no
C(2) C(1) C(3) 115.0(9) 1_555 1_555 1_555 yes
C(2) C(1) H(1) 107.8(9) 1_555 1_555 1_555 no
C(3) C(1) H(1) 101.3(8) 1_555 1_555 1_555 no
C(1) C(2) H(2) 106.2(9) 1_555 1_555 1_555 no
C(1) C(2) H(3) 111.0(9) 1_555 1_555 1_555 no
C(1) C(2) H(4) 117.1(10) 1_555 1_555 1_555 no
H(2) C(2) H(3) 114(1) 1_555 1_555 1_555 no
H(2) C(2) H(4) 110.9(9) 1_555 1_555 1_555 no
H(3) C(2) H(4) 97.1(9) 1_555 1_555 1_555 no
C(1) C(3) C(4) 119.5(9) 1_555 1_555 1_555 yes
C(1) C(3) C(8) 125(1) 1_555 1_555 1_555 yes
C(4) C(3) C(8) 114(1) 1_555 1_555 1_555 yes
C(3) C(4) C(5) 122(1) 1_555 1_555 1_555 yes
C(3) C(4) H(5) 117(1) 1_555 1_555 1_555 no
C(5) C(4) H(5) 119(1) 1_555 1_555 1_555 no
C(4) C(5) C(6) 118(1) 1_555 1_555 1_555 yes
C(4) C(5) H(6) 130(1) 1_555 1_555 1_555 no
C(6) C(5) H(6) 110(1) 1_555 1_555 1_555 no
C(5) C(6) C(7) 119(1) 1_555 1_555 1_555 yes
C(5) C(6) H(7) 106(1) 1_555 1_555 1_555 no
C(7) C(6) H(7) 129(1) 1_555 1_555 1_555 no
C(6) C(7) C(8) 119(1) 1_555 1_555 1_555 yes
C(6) C(7) H(8) 121(1) 1_555 1_555 1_555 no
C(8) C(7) H(8) 118(1) 1_555 1_555 1_555 no
C(3) C(8) C(7) 124(1) 1_555 1_555 1_555 yes
C(3) C(8) H(9) 108(1) 1_555 1_555 1_555 no
C(7) C(8) H(9) 127(1) 1_555 1_555 1_555 no
O(1) C(9) N(1) 124.1(9) 1_555 1_555 1_555 yes
O(1) C(9) C(10) 127.1(9) 1_555 1_555 1_555 yes
N(1) C(9) C(10) 108.7(8) 1_555 1_555 1_555 yes
C(9) C(10) C(11) 110.9(8) 1_555 1_555 1_555 yes
C(9) C(10) C(19) 109.0(8) 1_555 1_555 1_555 yes
C(9) C(10) C(21) 105.0(8) 1_555 1_555 1_555 yes
C(11) C(10) C(19) 106.7(8) 1_555 1_555 1_555 yes
C(11) C(10) C(21) 113.5(8) 1_555 1_555 1_555 yes
C(19) C(10) C(21) 111.8(8) 1_555 1_555 1_555 yes
C(10) C(11) C(12) 126.0(10) 1_555 1_555 1_555 yes
C(10) C(11) C(16) 113.8(9) 1_555 1_555 1_555 yes
C(12) C(11) C(16) 119.8(9) 1_555 1_555 1_555 yes
C(11) C(12) C(13) 121.4(10) 1_555 1_555 1_555 yes
C(11) C(12) H(10) 129(1) 1_555 1_555 1_555 no
C(13) C(12) H(10) 109(1) 1_555 1_555 1_555 no
C(12) C(13) C(14) 118.3(9) 1_555 1_555 1_555 yes
C(12) C(13) H(11) 124(1) 1_555 1_555 1_555 no
C(14) C(13) H(11) 117(1) 1_555 1_555 1_555 no
C(13) C(14) C(15) 122.4(10) 1_555 1_555 1_555 yes
C(13) C(14) H(12) 121(1) 1_555 1_555 1_555 no
C(15) C(14) H(12) 115(1) 1_555 1_555 1_555 no
C(14) C(15) C(16) 119(1) 1_555 1_555 1_555 yes
C(14) C(15) H(13) 130(1) 1_555 1_555 1_555 no
C(16) C(15) H(13) 109(1) 1_555 1_555 1_555 no
C(11) C(16) C(15) 118.2(9) 1_555 1_555 1_555 yes
C(11) C(16) C(17) 120.4(9) 1_555 1_555 1_555 yes
C(15) C(16) C(17) 121(1) 1_555 1_555 1_555 yes
C(16) C(17) C(18) 106.2(9) 1_555 1_555 1_555 yes
C(16) C(17) C(28) 111.0(8) 1_555 1_555 1_555 yes
C(16) C(17) H(14) 107.3(10) 1_555 1_555 1_555 no
C(18) C(17) C(28) 111.5(8) 1_555 1_555 1_555 yes
C(18) C(17) H(14) 104(1) 1_555 1_555 1_555 no
C(28) C(17) H(14) 115(1) 1_555 1_555 1_555 no
C(17) C(18) C(19) 118.1(8) 1_555 1_555 1_555 yes
C(17) C(18) H(15) 111(1) 1_555 1_555 1_555 no
C(19) C(18) H(15) 128(1) 1_555 1_555 1_555 no
C(10) C(19) C(18) 119.2(9) 1_555 1_555 1_555 yes
C(10) C(19) H(16) 111.0(9) 1_555 1_555 1_555 no
C(18) C(19) H(16) 129.6(9) 1_555 1_555 1_555 no
O(2) C(20) N(1) 126.3(8) 1_555 1_555 1_555 yes
O(2) C(20) C(21) 124.5(9) 1_555 1_555 1_555 yes
N(1) C(20) C(21) 109.2(7) 1_555 1_555 1_555 yes
C(10) C(21) C(20) 102.2(8) 1_555 1_555 1_555 yes
C(10) C(21) C(22) 112.5(8) 1_555 1_555 1_555 yes
C(10) C(21) C(34) 112.2(8) 1_555 1_555 1_555 yes
C(20) C(21) C(22) 114.4(8) 1_555 1_555 1_555 yes
C(20) C(21) C(34) 107.8(8) 1_555 1_555 1_555 yes
C(22) C(21) C(34) 107.6(8) 1_555 1_555 1_555 yes
C(21) C(22) C(23) 122.3(9) 1_555 1_555 1_555 yes
C(21) C(22) C(27) 119.2(9) 1_555 1_555 1_555 yes
C(23) C(22) C(27) 117.8(10) 1_555 1_555 1_555 yes
C(22) C(23) C(24) 118.1(9) 1_555 1_555 1_555 yes
C(22) C(23) H(17) 119(1) 1_555 1_555 1_555 no
C(24) C(23) H(17) 122(1) 1_555 1_555 1_555 no
C(23) C(24) C(25) 121.9(9) 1_555 1_555 1_555 yes
C(23) C(24) H(18) 117.4(10) 1_555 1_555 1_555 no
C(25) C(24) H(18) 120.6(10) 1_555 1_555 1_555 no
C(24) C(25) C(26) 118(1) 1_555 1_555 1_555 yes
C(24) C(25) H(19) 121.2(10) 1_555 1_555 1_555 no
C(26) C(25) H(19) 118(1) 1_555 1_555 1_555 no
C(25) C(26) C(27) 120(1) 1_555 1_555 1_555 yes
C(25) C(26) H(20) 116(1) 1_555 1_555 1_555 no
C(27) C(26) H(20) 122(1) 1_555 1_555 1_555 no
C(22) C(27) C(26) 122(1) 1_555 1_555 1_555 yes
C(22) C(27) C(28) 117.3(10) 1_555 1_555 1_555 yes
C(26) C(27) C(28) 120.3(10) 1_555 1_555 1_555 yes
C(17) C(28) C(27) 111.3(8) 1_555 1_555 1_555 yes
C(17) C(28) C(29) 110.2(8) 1_555 1_555 1_555 yes
C(17) C(28) H(21) 106.6(8) 1_555 1_555 1_555 no
C(27) C(28) C(29) 108.9(8) 1_555 1_555 1_555 yes
C(27) C(28) H(21) 101.2(8) 1_555 1_555 1_555 no
C(29) C(28) H(21) 118.4(8) 1_555 1_555 1_555 no
C(28) C(29) C(30) 120.9(9) 1_555 1_555 1_555 yes
C(28) C(29) C(34) 115.4(9) 1_555 1_555 1_555 yes
C(30) C(29) C(34) 123(1) 1_555 1_555 1_555 yes
C(29) C(30) C(31) 118(1) 1_555 1_555 1_555 yes
C(29) C(30) H(22) 128(1) 1_555 1_555 1_555 no
C(31) C(30) H(22) 113.4(10) 1_555 1_555 1_555 no
C(30) C(31) C(32) 120.1(10) 1_555 1_555 1_555 yes
C(30) C(31) H(23) 107(1) 1_555 1_555 1_555 no
C(32) C(31) H(23) 130(1) 1_555 1_555 1_555 no
C(31) C(32) C(33) 119(1) 1_555 1_555 1_555 yes
C(31) C(32) H(24) 123(1) 1_555 1_555 1_555 no
C(33) C(32) H(24) 115(1) 1_555 1_555 1_555 no
C(32) C(33) C(34) 121(1) 1_555 1_555 1_555 yes
C(32) C(33) H(25) 115(1) 1_555 1_555 1_555 no
C(34) C(33) H(25) 122(1) 1_555 1_555 1_555 no
C(21) C(34) C(29) 116.5(9) 1_555 1_555 1_555 yes
C(21) C(34) C(33) 126.4(10) 1_555 1_555 1_555 yes
C(29) C(34) C(33) 116.9(9) 1_555 1_555 1_555 yes

loop_
_geom_bond_atom_site_label_1
_geom_bond_atom_site_label_2
_geom_bond_distance
_geom_bond_site_symmetry_1
_geom_bond_site_symmetry_2
_geom_bond_publ_flag
O(1) C(9) 1.20(1) 1_555 1_555 yes
O(2) C(20) 1.204(10) 1_555 1_555 yes
N(1) C(1) 1.48(1) 1_555 1_555 yes
N(1) C(9) 1.39(1) 1_555 1_555 yes
N(1) C(20) 1.38(1) 1_555 1_555 yes
C(1) C(2) 1.55(1) 1_555 1_555 yes
C(1) C(3) 1.52(1) 1_555 1_555 yes
C(3) C(4) 1.37(1) 1_555 1_555 yes
C(3) C(8) 1.39(1) 1_555 1_555 yes
C(4) C(5) 1.39(2) 1_555 1_555 yes
C(5) C(6) 1.39(2) 1_555 1_555 yes
C(6) C(7) 1.37(2) 1_555 1_555 yes
C(7) C(8) 1.34(2) 1_555 1_555 yes
C(9) C(10) 1.53(1) 1_555 1_555 yes
C(10) C(11) 1.51(1) 1_555 1_555 yes
C(10) C(19) 1.54(1) 1_555 1_555 yes
C(10) C(21) 1.60(1) 1_555 1_555 yes
C(11) C(12) 1.37(1) 1_555 1_555 yes
C(11) C(16) 1.40(1) 1_555 1_555 yes
C(12) C(13) 1.35(1) 1_555 1_555 yes
C(13) C(14) 1.42(2) 1_555 1_555 yes
C(14) C(15) 1.30(1) 1_555 1_555 yes
C(15) C(16) 1.44(1) 1_555 1_555 yes
C(16) C(17) 1.51(1) 1_555 1_555 yes
C(17) C(18) 1.53(1) 1_555 1_555 yes
C(17) C(28) 1.61(1) 1_555 1_555 yes
C(18) C(19) 1.30(1) 1_555 1_555 yes
C(20) C(21) 1.57(1) 1_555 1_555 yes
C(21) C(22) 1.49(1) 1_555 1_555 yes
C(21) C(34) 1.53(1) 1_555 1_555 yes
C(22) C(23) 1.46(1) 1_555 1_555 yes
C(22) C(27) 1.34(1) 1_555 1_555 yes
C(23) C(24) 1.37(1) 1_555 1_555 yes
C(24) C(25) 1.40(1) 1_555 1_555 yes
C(25) C(26) 1.35(1) 1_555 1_555 yes
C(26) C(27) 1.39(1) 1_555 1_555 yes
C(27) C(28) 1.55(1) 1_555 1_555 yes
C(28) C(29) 1.55(1) 1_555 1_555 yes
C(29) C(30) 1.32(1) 1_555 1_555 yes
C(29) C(34) 1.43(1) 1_555 1_555 yes
C(30) C(31) 1.45(2) 1_555 1_555 yes
C(31) C(32) 1.36(2) 1_555 1_555 yes
C(32) C(33) 1.43(1) 1_555 1_555 yes
C(33) C(34) 1.36(1) 1_555 1_555 yes

loop_
_geom_contact_atom_site_label_1
_geom_contact_atom_site_label_2
_geom_contact_distance
_geom_contact_site_symmetry_1
_geom_contact_site_symmetry_2
O(1) C(15) 3.35(1) 1_555 2_654
O(1) C(17) 3.44(1) 1_555 2_654
O(2) C(13) 3.50(1) 1_555 3_557
C(14) C(30) 3.57(1) 1_555 4_757
C(25) C(32) 3.49(2) 1_555 2_755
